data_7030572
loop_
_publ_author_name
'Kaufmann, Linda'
'Breunig, Jens-Michael'
'Vitze, Hannes'
'Sch\"odel, Frauke'
'Nowik, Israel'
'Pichlmaier, Markus'
'Bolte, Michael'
'Lerner, Hans-Wolfram'
'Winter, Rainer F.'
'Herber, Rolfe H.'
'Wagner, Matthias'

_publ_section_title
;
 Electronic communication in oligonuclear ferrocene complexes with
 anionic four-coordinate boron bridges
;
_journal_coden_ASTM DTARAF
_journal_issue 16
_journal_name_full 'Dalton Transactions'
_journal_page_first 2940
_journal_page_last 2950
_journal_paper_doi 10.1039/b821406a
_journal_year 2009
_chemical_formula_sum 'C56 H68 B Fe4 Li O4'
_chemical_formula_weight 1046.25
_space_group_IT_number 14
_symmetry_cell_setting monoclinic
_symmetry_space_group_name_Hall '-P 2yn'
_symmetry_space_group_name_H-M 'P 1 21/n 1'
_atom_sites_solution_hydrogens geom
_atom_sites_solution_primary direct
_atom_sites_solution_secondary difmap
_audit_creation_method SHELXL-97
_cell_angle_alpha 90.00
_cell_angle_beta 100.813(5)
_cell_angle_gamma 90.00
_cell_formula_units_Z 4
_cell_length_a 14.9829(9)
_cell_length_b 20.0854(10)
_cell_length_c 16.7066(9)
_cell_measurement_reflns_used 24048
_cell_measurement_temperature 173(2)
_cell_measurement_theta_max 25.9
_cell_measurement_theta_min 3.5
_cell_volume 4938.4(5)
_computing_cell_refinement 'X-Area (Stoe & Cie, 2001)'
_computing_data_collection 'X-Area (Stoe & Cie, 2001)'
_computing_data_reduction 'X-Area (Stoe & Cie, 2001)'
_computing_molecular_graphics 'XP in SHELXTL-Plus (Sheldrick, 1991)'
_computing_publication_material SHELXL97
_computing_structure_refinement 'SHELXL97 (Sheldrick, 1997) '
_computing_structure_solution 'SHELXS97 (Sheldrick, 1990) '
_diffrn_ambient_temperature 173(2)
_diffrn_measured_fraction_theta_full 0.996
_diffrn_measured_fraction_theta_max 0.989
_diffrn_measurement_device_type 'STOE IPDS II two-circle-diffractometer'
_diffrn_measurement_method \w
_diffrn_radiation_monochromator graphite
_diffrn_radiation_source 'fine-focus sealed tube'
_diffrn_radiation_type MoK\a
_diffrn_radiation_wavelength 0.71073
_diffrn_reflns_av_R_equivalents 0.0628
_diffrn_reflns_av_sigmaI/netI 0.0532
_diffrn_reflns_limit_h_max 16
_diffrn_reflns_limit_h_min -18
_diffrn_reflns_limit_k_max 24
_diffrn_reflns_limit_k_min -23
_diffrn_reflns_limit_l_max 20
_diffrn_reflns_limit_l_min -20
_diffrn_reflns_number 30721
_diffrn_reflns_theta_full 25.00
_diffrn_reflns_theta_max 25.63
_diffrn_reflns_theta_min 3.34
_diffrn_standards_number 0
_exptl_absorpt_coefficient_mu 1.198
_exptl_absorpt_correction_T_max 0.7005
_exptl_absorpt_correction_T_min 0.6656
_exptl_absorpt_correction_type multi-scan
_exptl_absorpt_process_details 'MULABS (Spek, 2003; Blessing, 1995)'
_exptl_crystal_colour red
_exptl_crystal_density_diffrn 1.407
_exptl_crystal_density_method 'not measured'
_exptl_crystal_description block
_exptl_crystal_F_000 2192
_exptl_crystal_size_max 0.37
_exptl_crystal_size_mid 0.33
_exptl_crystal_size_min 0.32
_refine_diff_density_max 0.490
_refine_diff_density_min -0.521
_refine_diff_density_rms 0.071
_refine_ls_extinction_method none
_refine_ls_goodness_of_fit_ref 0.961
_refine_ls_hydrogen_treatment constr
_refine_ls_matrix_type full
_refine_ls_number_parameters 595
_refine_ls_number_reflns 9233
_refine_ls_number_restraints 0
_refine_ls_restrained_S_all 0.961
_refine_ls_R_factor_all 0.0586
_refine_ls_R_factor_gt 0.0394
_refine_ls_shift/su_max 0.001
_refine_ls_shift/su_mean 0.000
_refine_ls_structure_factor_coef Fsqd
_refine_ls_weighting_details 'calc w=1/[\s^2^(Fo^2^)+(0.0542P)^2^+0.0000P] where P=(Fo^2^+2Fc^2^)/3'
_refine_ls_weighting_scheme calc
_refine_ls_wR_factor_gt 0.0901
_refine_ls_wR_factor_ref 0.0965
_reflns_number_gt 6976
_reflns_number_total 9233
_reflns_threshold_expression I>2\s(I)
_cod_duplicate_entry 7001041
_cod_data_source_file b821406a.txt
_cod_data_source_block wa847
_cod_depositor_comments
;
The following automatic conversions were performed:

'_symmetry_cell_setting' value 'Monoclinic' changed to 'monoclinic'
according to
/usr/data/users/saulius/automatic-downloads/retrospective/RSC/lib/dictionaries/cif_core.dic
dictionary named 'cif_core.dic' version 2.4.2 from 2011-04-26.

Automatic conversion script
Id: cif_fix_values 2281 2013-09-26 08:29:07Z andrius 
;
_cod_original_sg_symbol_H-M 'P 21/n'
_cod_database_code 7030572

loop_
_symmetry_equiv_pos_as_xyz
'x, y, z'
'-x+1/2, y+1/2, -z+1/2'
'-x, -y, -z'
'x-1/2, -y-1/2, z-1/2'

loop_
_atom_site_label
_atom_site_type_symbol
_atom_site_fract_x
_atom_site_fract_y
_atom_site_fract_z
_atom_site_U_iso_or_equiv
_atom_site_adp_type
_atom_site_occupancy
_atom_site_symmetry_multiplicity
_atom_site_calc_flag
_atom_site_refinement_flags
B1 B 0.6346(2) 0.56157(13) 0.25827(17) 0.0230(6) Uani 1 1 d .
Fe1 Fe 0.44875(3) 0.491202(18) 0.32745(2) 0.02961(11) Uani 1 1 d .
Fe2 Fe 0.60361(3) 0.730819(18) 0.23570(3) 0.03028(11) Uani 1 1 d .
Fe3 Fe 0.68446(3) 0.476005(19) 0.09348(2) 0.02904(11) Uani 1 1 d .
Fe4 Fe 0.81119(3) 0.505157(18) 0.41688(2) 0.02564(10) Uani 1 1 d .
C1 C 0.54831(18) 0.56222(12) 0.30668(15) 0.0235(5) Uani 1 1 d .
C2 C 0.5491(2) 0.55010(13) 0.39129(16) 0.0287(6) Uani 1 1 d .
H2 H 0.6000 0.5340 0.4289 0.034 Uiso 1 1 calc R
C3 C 0.4625(2) 0.56568(14) 0.41141(18) 0.0345(7) Uani 1 1 d .
H3 H 0.4469 0.5630 0.4639 0.041 Uiso 1 1 calc R
C4 C 0.4044(2) 0.58586(13) 0.33820(18) 0.0332(7) Uani 1 1 d .
H4 H 0.3427 0.5992 0.3325 0.040 Uiso 1 1 calc R
C5 C 0.45650(19) 0.58232(12) 0.27437(17) 0.0276(6) Uani 1 1 d .
H5 H 0.4335 0.5919 0.2186 0.033 Uiso 1 1 calc R
C6 C 0.4791(3) 0.40045(15) 0.2844(3) 0.0534(10) Uani 1 1 d .
H6 H 0.5302 0.3903 0.2606 0.064 Uiso 1 1 calc R
C7 C 0.4738(3) 0.39519(16) 0.3655(3) 0.0607(11) Uani 1 1 d .
H7 H 0.5221 0.3802 0.4068 0.073 Uiso 1 1 calc R
C8 C 0.3923(4) 0.41375(19) 0.3788(3) 0.0694(13) Uani 1 1 d .
H8 H 0.3750 0.4147 0.4306 0.083 Uiso 1 1 calc R
C9 C 0.3380(3) 0.43101(18) 0.3078(4) 0.0722(14) Uani 1 1 d .
H9 H 0.2764 0.4448 0.3013 0.087 Uiso 1 1 calc R
C10 C 0.3911(4) 0.42459(17) 0.2420(2) 0.0870(19) Uani 1 1 d .
H10 H 0.3724 0.4340 0.1856 0.104 Uiso 1 1 calc R
C11 C 0.6360(2) 0.63183(13) 0.20700(16) 0.0278(6) Uani 1 1 d .
C12 C 0.7117(2) 0.67697(14) 0.2124(2) 0.0403(8) Uani 1 1 d .
H12 H 0.7681 0.6721 0.2489 0.048 Uiso 1 1 calc R
C13 C 0.6896(3) 0.73012(15) 0.1552(2) 0.0543(11) Uani 1 1 d .
H13 H 0.7285 0.7657 0.1464 0.065 Uiso 1 1 calc R
C14 C 0.5990(3) 0.71998(15) 0.1139(2) 0.0473(9) Uani 1 1 d .
H14 H 0.5660 0.7477 0.0727 0.057 Uiso 1 1 calc R
C15 C 0.5664(2) 0.66071(13) 0.14552(17) 0.0344(7) Uani 1 1 d .
H15 H 0.5073 0.6428 0.1285 0.041 Uiso 1 1 calc R
C16 C 0.5655(2) 0.72751(14) 0.34725(18) 0.0373(7) Uani 1 1 d .
H16 H 0.5631 0.6888 0.3795 0.045 Uiso 1 1 calc R
C17 C 0.6421(3) 0.77009(16) 0.3505(2) 0.0475(8) Uani 1 1 d .
H17 H 0.6997 0.7648 0.3850 0.057 Uiso 1 1 calc R
C18 C 0.6166(3) 0.82224(15) 0.2925(2) 0.0517(9) Uani 1 1 d .
H18 H 0.6543 0.8580 0.2821 0.062 Uiso 1 1 calc R
C19 C 0.5252(3) 0.81138(15) 0.2533(2) 0.0487(9) Uani 1 1 d .
H19 H 0.4911 0.8382 0.2117 0.058 Uiso 1 1 calc R
C20 C 0.4939(2) 0.75249(14) 0.2880(2) 0.0378(7) Uani 1 1 d .
H20 H 0.4349 0.7336 0.2735 0.045 Uiso 1 1 calc R
C21 C 0.62411(18) 0.49879(12) 0.19496(16) 0.0248(5) Uani 1 1 d .
C22 C 0.5581(2) 0.49129(14) 0.12111(17) 0.0321(6) Uani 1 1 d .
H22 H 0.5161 0.5246 0.0980 0.039 Uiso 1 1 calc R
C23 C 0.5647(2) 0.42611(15) 0.08726(18) 0.0371(7) Uani 1 1 d .
H23 H 0.5281 0.4090 0.0390 0.044 Uiso 1 1 calc R
C24 C 0.6360(2) 0.39198(14) 0.13907(18) 0.0355(7) Uani 1 1 d .
H24 H 0.6562 0.3480 0.1317 0.043 Uiso 1 1 calc R
C25 C 0.6720(2) 0.43600(12) 0.20453(16) 0.0277(6) Uani 1 1 d .
H25 H 0.7204 0.4254 0.2481 0.033 Uiso 1 1 calc R
C26 C 0.7753(3) 0.55018(17) 0.0845(2) 0.0482(9) Uani 1 1 d .
H26 H 0.7902 0.5864 0.1212 0.058 Uiso 1 1 calc R
C27 C 0.7053(3) 0.54959(17) 0.0142(2) 0.0485(9) Uani 1 1 d .
H27 H 0.6652 0.5854 -0.0043 0.058 Uiso 1 1 calc R
C28 C 0.7056(3) 0.48593(18) -0.02389(19) 0.0484(8) Uani 1 1 d .
H28 H 0.6658 0.4716 -0.0720 0.058 Uiso 1 1 calc R
C29 C 0.7770(2) 0.44758(17) 0.02403(19) 0.0455(8) Uani 1 1 d .
H29 H 0.7931 0.4032 0.0130 0.055 Uiso 1 1 calc R
C30 C 0.8194(2) 0.48688(17) 0.0904(2) 0.0451(8) Uani 1 1 d .
H30 H 0.8687 0.4735 0.1317 0.054 Uiso 1 1 calc R
C31 C 0.73267(19) 0.56238(11) 0.32187(15) 0.0239(5) Uani 1 1 d .
C32 C 0.75489(19) 0.59860(12) 0.39726(17) 0.0282(6) Uani 1 1 d .
H32 H 0.7114 0.6172 0.4255 0.034 Uiso 1 1 calc R
C33 C 0.8509(2) 0.60280(13) 0.42404(18) 0.0339(6) Uani 1 1 d .
H33 H 0.8818 0.6249 0.4715 0.041 Uiso 1 1 calc R
C34 C 0.8922(2) 0.56751(14) 0.36602(18) 0.0333(6) Uani 1 1 d .
H34 H 0.9554 0.5615 0.3678 0.040 Uiso 1 1 calc R
C35 C 0.81986(19) 0.54296(12) 0.30483(16) 0.0267(6) Uani 1 1 d .
H35 H 0.8282 0.5173 0.2590 0.032 Uiso 1 1 calc R
C36 C 0.7412(3) 0.42061(15) 0.4340(2) 0.0458(8) Uani 1 1 d .
H36 H 0.6827 0.4087 0.4048 0.055 Uiso 1 1 calc R
C37 C 0.7603(2) 0.45858(16) 0.5077(2) 0.0440(8) Uani 1 1 d .
H37 H 0.7167 0.4760 0.5367 0.053 Uiso 1 1 calc R
C38 C 0.8560(2) 0.46547(16) 0.52965(19) 0.0437(8) Uani 1 1 d .
H38 H 0.8877 0.4887 0.5759 0.052 Uiso 1 1 calc R
C39 C 0.8966(2) 0.43171(15) 0.47066(19) 0.0427(8) Uani 1 1 d .
H39 H 0.9598 0.4285 0.4706 0.051 Uiso 1 1 calc R
C40 C 0.8260(3) 0.40392(14) 0.4124(2) 0.0430(8) Uani 1 1 d .
H40 H 0.8338 0.3783 0.3663 0.052 Uiso 1 1 calc R
Li1 Li 0.5720(4) 0.8340(3) 0.6573(3) 0.0476(14) Uani 1 1 d .
O41 O 0.5884(2) 0.92742(11) 0.67818(14) 0.0567(7) Uani 1 1 d .
C42 C 0.6158(3) 0.95291(17) 0.7586(2) 0.0594(10) Uani 1 1 d .
H42A H 0.6828 0.9542 0.7739 0.071 Uiso 1 1 calc R
H42B H 0.5917 0.9248 0.7984 0.071 Uiso 1 1 calc R
C43 C 0.5767(3) 1.02222(16) 0.7566(2) 0.0501(9) Uani 1 1 d .
H43A H 0.6137 1.0511 0.7981 0.060 Uiso 1 1 calc R
H43B H 0.5133 1.0215 0.7657 0.060 Uiso 1 1 calc R
C44 C 0.5811(3) 1.04548(17) 0.6707(2) 0.0515(9) Uani 1 1 d .
H44A H 0.5316 1.0773 0.6505 0.062 Uiso 1 1 calc R
H44B H 0.6402 1.0670 0.6690 0.062 Uiso 1 1 calc R
C45 C 0.5701(3) 0.98266(19) 0.6216(2) 0.0609(11) Uani 1 1 d .
H45A H 0.5076 0.9795 0.5896 0.073 Uiso 1 1 calc R
H45B H 0.6132 0.9821 0.5833 0.073 Uiso 1 1 calc R
O51 O 0.67867(17) 0.80348(11) 0.61927(15) 0.0491(6) Uani 1 1 d .
C52 C 0.6744(3) 0.7400(2) 0.5810(3) 0.0681(12) Uani 1 1 d .
H52A H 0.6448 0.7435 0.5230 0.082 Uiso 1 1 calc R
H52B H 0.6393 0.7084 0.6084 0.082 Uiso 1 1 calc R
C53 C 0.7708(3) 0.7167(2) 0.5883(3) 0.0830(15) Uani 1 1 d .
H53A H 0.7789 0.6906 0.5400 0.100 Uiso 1 1 calc R
H53B H 0.7897 0.6893 0.6378 0.100 Uiso 1 1 calc R
C54 C 0.8235(3) 0.7811(2) 0.5939(3) 0.0692(12) Uani 1 1 d .
H54A H 0.8224 0.8007 0.5394 0.083 Uiso 1 1 calc R
H54B H 0.8873 0.7748 0.6218 0.083 Uiso 1 1 calc R
C55 C 0.7712(3) 0.82330(17) 0.6441(2) 0.0544(9) Uani 1 1 d .
H55A H 0.7923 0.8150 0.7030 0.065 Uiso 1 1 calc R
H55B H 0.7786 0.8712 0.6331 0.065 Uiso 1 1 calc R
O61 O 0.46930(17) 0.81446(12) 0.57361(14) 0.0497(6) Uani 1 1 d .
C62 C 0.4475(3) 0.84390(19) 0.4925(2) 0.0543(9) Uani 1 1 d .
H62A H 0.4998 0.8399 0.4643 0.065 Uiso 1 1 calc R
H62B H 0.4323 0.8916 0.4962 0.065 Uiso 1 1 calc R
C63 C 0.3672(3) 0.80613(18) 0.4471(2) 0.0526(9) Uani 1 1 d .
H63A H 0.3098 0.8302 0.4485 0.063 Uiso 1 1 calc R
H63B H 0.3728 0.7990 0.3896 0.063 Uiso 1 1 calc R
C64 C 0.3705(3) 0.74134(18) 0.4920(2) 0.0619(11) Uani 1 1 d .
H64A H 0.4132 0.7097 0.4737 0.074 Uiso 1 1 calc R
H64B H 0.3096 0.7206 0.4853 0.074 Uiso 1 1 calc R
C65 C 0.4047(3) 0.76381(18) 0.5800(2) 0.0561(10) Uani 1 1 d .
H65A H 0.3541 0.7816 0.6043 0.067 Uiso 1 1 calc R
H65B H 0.4334 0.7264 0.6139 0.067 Uiso 1 1 calc R
O71 O 0.56418(17) 0.78742(11) 0.75776(14) 0.0489(6) Uani 1 1 d .
C72 C 0.6396(3) 0.7585(2) 0.8126(2) 0.0582(10) Uani 1 1 d .
H72A H 0.6883 0.7920 0.8285 0.070 Uiso 1 1 calc R
H72B H 0.6648 0.7205 0.7864 0.070 Uiso 1 1 calc R
C73 C 0.6038(4) 0.7353(3) 0.8866(3) 0.0789(14) Uani 1 1 d .
H73A H 0.5927 0.6867 0.8843 0.095 Uiso 1 1 calc R
H73B H 0.6474 0.7458 0.9373 0.095 Uiso 1 1 calc R
C74 C 0.5185(3) 0.7719(2) 0.8837(2) 0.0609(10) Uani 1 1 d .
H74A H 0.5294 0.8154 0.9117 0.073 Uiso 1 1 calc R
H74B H 0.4751 0.7459 0.9092 0.073 Uiso 1 1 calc R
C75 C 0.4836(3) 0.78101(19) 0.7938(2) 0.0520(9) Uani 1 1 d .
H75A H 0.4469 0.7421 0.7709 0.062 Uiso 1 1 calc R
H75B H 0.4454 0.8215 0.7836 0.062 Uiso 1 1 calc R

loop_
_atom_site_aniso_label
_atom_site_aniso_U_11
_atom_site_aniso_U_22
_atom_site_aniso_U_33
_atom_site_aniso_U_23
_atom_site_aniso_U_13
_atom_site_aniso_U_12
B1 0.0205(16) 0.0225(13) 0.0261(14) 0.0044(11) 0.0046(12) 0.0044(11)
Fe1 0.0246(2) 0.02482(19) 0.0409(2) 0.00233(16) 0.01003(17) -0.00193(16)
Fe2 0.0285(2) 0.02237(18) 0.0425(2) 0.00570(16) 0.01324(18) 0.00455(16)
Fe3 0.0276(2) 0.0351(2) 0.0249(2) 0.00045(15) 0.00624(16) 0.00597(17)
Fe4 0.0227(2) 0.02678(19) 0.0258(2) 0.00099(14) 0.00015(15) 0.00465(16)
C1 0.0217(15) 0.0202(11) 0.0287(13) 0.0000(9) 0.0048(11) 0.0021(10)
C2 0.0246(16) 0.0318(13) 0.0297(14) 0.0031(11) 0.0048(12) -0.0016(11)
C3 0.0348(18) 0.0366(14) 0.0355(16) -0.0024(12) 0.0151(14) -0.0043(13)
C4 0.0227(16) 0.0278(13) 0.0513(18) 0.0008(12) 0.0128(14) 0.0017(12)
C5 0.0235(15) 0.0254(12) 0.0341(15) 0.0026(10) 0.0056(12) 0.0034(11)
C6 0.058(3) 0.0288(15) 0.082(3) -0.0111(16) 0.035(2) -0.0114(16)
C7 0.078(3) 0.0300(16) 0.072(3) 0.0108(16) 0.009(2) -0.0005(18)
C8 0.080(4) 0.047(2) 0.090(3) 0.003(2) 0.040(3) -0.018(2)
C9 0.030(2) 0.0392(19) 0.147(5) -0.013(2) 0.016(3) -0.0092(16)
C10 0.168(6) 0.0298(17) 0.044(2) 0.0014(15) -0.031(3) -0.041(3)
C11 0.0266(16) 0.0277(12) 0.0323(14) 0.0053(11) 0.0133(12) 0.0078(11)
C12 0.0301(18) 0.0301(14) 0.066(2) 0.0147(14) 0.0215(16) 0.0056(12)
C13 0.061(3) 0.0324(16) 0.083(3) 0.0273(16) 0.049(2) 0.0177(16)
C14 0.066(3) 0.0382(16) 0.0440(18) 0.0198(14) 0.0266(18) 0.0269(16)
C15 0.045(2) 0.0308(14) 0.0292(15) 0.0064(11) 0.0108(13) 0.0173(13)
C16 0.042(2) 0.0327(14) 0.0388(16) -0.0067(12) 0.0117(14) -0.0055(13)
C17 0.039(2) 0.0496(19) 0.053(2) -0.0098(15) 0.0061(16) -0.0124(16)
C18 0.059(3) 0.0289(15) 0.073(2) -0.0055(15) 0.025(2) -0.0130(15)
C19 0.059(3) 0.0294(15) 0.061(2) 0.0003(14) 0.0193(19) 0.0150(15)
C20 0.0320(18) 0.0336(14) 0.0505(18) -0.0124(13) 0.0145(14) 0.0026(13)
C21 0.0195(14) 0.0277(12) 0.0285(13) 0.0028(10) 0.0078(11) 0.0039(10)
C22 0.0256(16) 0.0354(14) 0.0339(15) 0.0001(11) 0.0020(12) 0.0066(12)
C23 0.0347(18) 0.0418(16) 0.0339(16) -0.0101(12) 0.0043(13) -0.0006(14)
C24 0.0385(19) 0.0323(14) 0.0374(16) -0.0042(12) 0.0113(14) 0.0031(13)
C25 0.0304(16) 0.0270(12) 0.0263(13) 0.0019(10) 0.0070(12) 0.0048(11)
C26 0.052(2) 0.0529(19) 0.0470(19) -0.0017(15) 0.0280(18) -0.0101(17)
C27 0.055(2) 0.0494(18) 0.047(2) 0.0151(15) 0.0243(18) 0.0116(17)
C28 0.051(2) 0.069(2) 0.0281(16) 0.0025(15) 0.0144(15) 0.0100(18)
C29 0.048(2) 0.0551(19) 0.0378(17) -0.0015(14) 0.0207(16) 0.0109(16)
C30 0.0333(19) 0.066(2) 0.0375(17) 0.0063(15) 0.0116(14) 0.0057(16)
C31 0.0224(15) 0.0194(11) 0.0292(13) 0.0053(10) 0.0027(11) 0.0032(10)
C32 0.0235(15) 0.0252(12) 0.0359(15) -0.0034(11) 0.0052(12) 0.0020(11)
C33 0.0272(16) 0.0303(13) 0.0416(16) -0.0065(12) -0.0006(13) 0.0010(12)
C34 0.0205(16) 0.0360(14) 0.0441(17) 0.0017(12) 0.0075(13) 0.0025(12)
C35 0.0198(15) 0.0279(12) 0.0324(14) 0.0028(10) 0.0046(11) 0.0040(11)
C36 0.043(2) 0.0337(15) 0.055(2) 0.0179(14) -0.0047(16) -0.0047(14)
C37 0.044(2) 0.0483(17) 0.0426(18) 0.0165(14) 0.0147(16) 0.0099(15)
C38 0.047(2) 0.0500(18) 0.0303(16) 0.0067(13) -0.0027(14) 0.0096(16)
C39 0.039(2) 0.0416(16) 0.0448(18) 0.0130(14) 0.0008(15) 0.0164(14)
C40 0.058(2) 0.0271(14) 0.0410(17) 0.0038(12) 0.0015(16) 0.0071(14)
Li1 0.055(4) 0.047(3) 0.039(3) -0.003(2) 0.006(3) 0.001(3)
O41 0.086(2) 0.0431(12) 0.0402(13) -0.0036(10) 0.0093(13) 0.0007(13)
C42 0.081(3) 0.0437(19) 0.049(2) 0.0009(15) 0.001(2) 0.0058(19)
C43 0.060(3) 0.0411(17) 0.049(2) 0.0027(15) 0.0090(17) 0.0030(16)
C44 0.056(2) 0.0483(19) 0.052(2) 0.0110(15) 0.0139(18) 0.0008(17)
C45 0.073(3) 0.064(2) 0.049(2) 0.0089(18) 0.021(2) 0.016(2)
O51 0.0405(15) 0.0455(12) 0.0606(15) -0.0136(11) 0.0075(12) -0.0139(11)
C52 0.047(3) 0.059(2) 0.098(3) -0.038(2) 0.013(2) -0.0172(19)
C53 0.047(3) 0.082(3) 0.122(4) -0.056(3) 0.019(3) -0.005(2)
C54 0.042(2) 0.109(3) 0.058(2) 0.004(2) 0.0129(19) -0.019(2)
C55 0.044(2) 0.0491(19) 0.064(2) -0.0002(17) -0.0067(18) -0.0164(17)
O61 0.0452(15) 0.0578(14) 0.0438(13) 0.0114(10) 0.0023(11) -0.0076(11)
C62 0.061(3) 0.059(2) 0.0413(19) 0.0092(16) 0.0069(18) -0.0047(19)
C63 0.051(2) 0.056(2) 0.048(2) -0.0028(16) 0.0020(17) 0.0054(18)
C64 0.073(3) 0.0459(19) 0.063(2) -0.0019(17) 0.003(2) -0.0043(19)
C65 0.061(3) 0.051(2) 0.056(2) 0.0117(16) 0.0095(19) -0.0078(18)
O71 0.0501(16) 0.0516(13) 0.0457(13) 0.0095(10) 0.0112(11) 0.0056(11)
C72 0.052(3) 0.067(2) 0.056(2) 0.0154(18) 0.0119(19) 0.0115(19)
C73 0.082(4) 0.105(3) 0.052(2) 0.019(2) 0.020(2) 0.029(3)
C74 0.062(3) 0.073(3) 0.050(2) -0.0017(18) 0.017(2) 0.005(2)
C75 0.048(2) 0.060(2) 0.051(2) -0.0055(16) 0.0154(17) 0.0024(17)

loop_
_atom_type_symbol
_atom_type_description
_atom_type_scat_dispersion_real
_atom_type_scat_dispersion_imag
_atom_type_scat_source
C C 0.0033 0.0016 'International Tables Vol C Tables 4.2.6.8 and 6.1.1.4'
H H 0.0000 0.0000 'International Tables Vol C Tables 4.2.6.8 and 6.1.1.4'
B B 0.0013 0.0007 'International Tables Vol C Tables 4.2.6.8 and 6.1.1.4'
Fe Fe 0.3463 0.8444 'International Tables Vol C Tables 4.2.6.8 and 6.1.1.4'
Li Li -0.0003 0.0001 'International Tables Vol C Tables 4.2.6.8 and 6.1.1.4'
O O 0.0106 0.0060 'International Tables Vol C Tables 4.2.6.8 and 6.1.1.4'

loop_
_geom_angle_atom_site_label_1
_geom_angle_atom_site_label_2
_geom_angle_atom_site_label_3
_geom_angle
C21 B1 C31 113.0(2)
C21 B1 C1 109.6(2)
C31 B1 C1 111.8(2)
C21 B1 C11 109.4(2)
C31 B1 C11 103.2(2)
C1 B1 C11 109.6(2)
C10 Fe1 C9 42.7(2)
C10 Fe1 C4 125.20(18)
C9 Fe1 C4 107.50(14)
C10 Fe1 C3 160.9(2)
C9 Fe1 C3 121.56(16)
C4 Fe1 C3 40.88(12)
C10 Fe1 C8 68.69(18)
C9 Fe1 C8 38.85(19)
C4 Fe1 C8 120.62(15)
C3 Fe1 C8 105.53(15)
C10 Fe1 C6 41.96(19)
C9 Fe1 C6 68.91(16)
C4 Fe1 C6 164.60(15)
C3 Fe1 C6 154.00(16)
C8 Fe1 C6 66.62(16)
C10 Fe1 C7 67.98(17)
C9 Fe1 C7 65.48(18)
C4 Fe1 C7 154.07(15)
C3 Fe1 C7 119.39(15)
C8 Fe1 C7 38.20(17)
C6 Fe1 C7 39.33(15)
C10 Fe1 C5 109.66(13)
C9 Fe1 C5 125.01(17)
C4 Fe1 C5 41.23(11)
C3 Fe1 C5 68.57(11)
C8 Fe1 C5 158.12(17)
C6 Fe1 C5 127.71(13)
C7 Fe1 C5 163.10(15)
C10 Fe1 C2 157.2(2)
C9 Fe1 C2 157.87(18)
C4 Fe1 C2 68.53(12)
C3 Fe1 C2 41.16(11)
C8 Fe1 C2 122.98(17)
C6 Fe1 C2 120.59(15)
C7 Fe1 C2 108.00(15)
C5 Fe1 C2 67.26(11)
C10 Fe1 C1 122.94(17)
C9 Fe1 C1 160.91(18)
C4 Fe1 C1 68.89(10)
C3 Fe1 C1 68.78(10)
C8 Fe1 C1 159.33(18)
C6 Fe1 C1 109.30(12)
C7 Fe1 C1 125.94(15)
C5 Fe1 C1 40.12(11)
C2 Fe1 C1 39.93(10)
C13 Fe2 C14 40.80(16)
C13 Fe2 C12 41.10(12)
C14 Fe2 C12 68.44(14)
C13 Fe2 C20 160.79(14)
C14 Fe2 C20 124.77(15)
C12 Fe2 C20 157.13(12)
C13 Fe2 C16 157.21(16)
C14 Fe2 C16 160.50(15)
C12 Fe2 C16 121.43(13)
C20 Fe2 C16 40.20(13)
C13 Fe2 C19 123.50(13)
C14 Fe2 C19 108.36(13)
C12 Fe2 C19 159.92(13)
C20 Fe2 C19 40.95(13)
C16 Fe2 C19 68.32(13)
C13 Fe2 C17 121.32(17)
C14 Fe2 C17 157.81(14)
C12 Fe2 C17 106.70(15)
C20 Fe2 C17 68.10(14)
C16 Fe2 C17 40.61(13)
C19 Fe2 C17 68.35(15)
C13 Fe2 C18 107.15(14)
C14 Fe2 C18 122.62(13)
C12 Fe2 C18 123.34(15)
C20 Fe2 C18 68.15(13)
C16 Fe2 C18 68.17(12)
C19 Fe2 C18 40.38(15)
C17 Fe2 C18 40.65(14)
C13 Fe2 C15 68.22(15)
C14 Fe2 C15 40.72(12)
C12 Fe2 C15 67.33(13)
C20 Fe2 C15 109.19(13)
C16 Fe2 C15 123.99(12)
C19 Fe2 C15 124.06(14)
C17 Fe2 C15 159.23(12)
C18 Fe2 C15 159.29(14)
C13 Fe2 C11 69.11(11)
C14 Fe2 C11 68.91(11)
C12 Fe2 C11 40.41(11)
C20 Fe2 C11 122.09(11)
C16 Fe2 C11 106.83(11)
C19 Fe2 C11 158.74(14)
C17 Fe2 C11 122.32(13)
C18 Fe2 C11 158.96(15)
C15 Fe2 C11 40.26(11)
C23 Fe3 C24 40.69(13)
C23 Fe3 C26 161.13(14)
C24 Fe3 C26 156.84(15)
C23 Fe3 C30 156.29(13)
C24 Fe3 C30 121.38(13)
C26 Fe3 C30 40.90(14)
C23 Fe3 C27 124.11(14)
C24 Fe3 C27 161.22(14)
C26 Fe3 C27 40.66(15)
C30 Fe3 C27 68.59(14)
C23 Fe3 C29 121.08(13)
C24 Fe3 C29 107.87(12)
C26 Fe3 C29 68.32(14)
C30 Fe3 C29 40.32(14)
C27 Fe3 C29 68.50(13)
C23 Fe3 C28 106.89(14)
C24 Fe3 C28 124.48(13)
C26 Fe3 C28 68.60(15)
C30 Fe3 C28 68.60(14)
C27 Fe3 C28 40.77(14)
C29 Fe3 C28 40.95(13)
C23 Fe3 C22 41.09(11)
C24 Fe3 C22 68.43(12)
C26 Fe3 C22 124.23(13)
C30 Fe3 C22 161.36(13)
C27 Fe3 C22 107.23(13)
C29 Fe3 C22 156.79(13)
C28 Fe3 C22 120.90(13)
C23 Fe3 C25 68.10(12)
C24 Fe3 C25 40.81(11)
C26 Fe3 C25 121.63(13)
C30 Fe3 C25 108.77(13)
C27 Fe3 C25 156.05(12)
C29 Fe3 C25 125.88(12)
C28 Fe3 C25 162.37(12)
C22 Fe3 C25 67.23(11)
C23 Fe3 C21 69.10(11)
C24 Fe3 C21 69.17(10)
C26 Fe3 C21 106.97(12)
C30 Fe3 C21 124.81(12)
C27 Fe3 C21 120.14(12)
C29 Fe3 C21 161.86(13)
C28 Fe3 C21 155.45(12)
C22 Fe3 C21 40.28(11)
C25 Fe3 C21 40.43(10)
C34 Fe4 C38 120.46(14)
C34 Fe4 C36 158.50(13)
C38 Fe4 C36 68.58(14)
C34 Fe4 C33 41.03(11)
C38 Fe4 C33 106.19(13)
C36 Fe4 C33 159.95(13)
C34 Fe4 C39 104.72(13)
C38 Fe4 C39 40.76(13)
C36 Fe4 C39 68.55(14)
C33 Fe4 C39 120.94(13)
C34 Fe4 C35 41.02(11)
C38 Fe4 C35 157.43(13)
C36 Fe4 C35 123.94(13)
C33 Fe4 C35 68.30(11)
C39 Fe4 C35 121.82(12)
C34 Fe4 C37 157.47(14)
C38 Fe4 C37 40.61(14)
C36 Fe4 C37 40.96(14)
C33 Fe4 C37 122.63(13)
C39 Fe4 C37 68.55(13)
C35 Fe4 C37 160.66(13)
C34 Fe4 C40 121.17(13)
C38 Fe4 C40 68.10(13)
C36 Fe4 C40 40.74(14)
C33 Fe4 C40 157.07(14)
C39 Fe4 C40 40.31(14)
C35 Fe4 C40 107.97(12)
C37 Fe4 C40 68.40(13)
C34 Fe4 C32 68.38(11)
C38 Fe4 C32 123.87(12)
C36 Fe4 C32 125.04(13)
C33 Fe4 C32 40.68(12)
C39 Fe4 C32 158.56(13)
C35 Fe4 C32 67.08(10)
C37 Fe4 C32 109.64(12)
C40 Fe4 C32 160.60(13)
C34 Fe4 C31 69.26(11)
C38 Fe4 C31 160.14(12)
C36 Fe4 C31 109.08(12)
C33 Fe4 C31 68.89(11)
C39 Fe4 C31 158.40(11)
C35 Fe4 C31 40.37(10)
C37 Fe4 C31 124.69(12)
C40 Fe4 C31 123.89(12)
C32 Fe4 C31 40.16(10)
C2 C1 C5 104.4(2)
C2 C1 B1 128.4(2)
C5 C1 B1 126.9(2)
C2 C1 Fe1 66.64(15)
C5 C1 Fe1 66.48(14)
B1 C1 Fe1 135.17(17)
C1 C2 C3 110.7(3)
C1 C2 Fe1 73.43(16)
C3 C2 Fe1 68.90(17)
C1 C2 H2 124.6
C3 C2 H2 124.6
Fe1 C2 H2 124.6
C4 C3 C2 107.2(2)
C4 C3 Fe1 69.50(16)
C2 C3 Fe1 69.94(16)
C4 C3 H3 126.4
C2 C3 H3 126.4
Fe1 C3 H3 125.7
C3 C4 C5 107.2(3)
C3 C4 Fe1 69.63(16)
C5 C4 Fe1 69.89(15)
C3 C4 H4 126.4
C5 C4 H4 126.4
Fe1 C4 H4 125.6
C4 C5 C1 110.5(2)
C4 C5 Fe1 68.88(15)
C1 C5 Fe1 73.40(14)
C4 C5 H5 124.8
C1 C5 H5 124.8
Fe1 C5 H5 124.5
C7 C6 C10 106.9(4)
C7 C6 Fe1 70.39(19)
C10 C6 Fe1 68.50(19)
C7 C6 H6 126.5
C10 C6 H6 126.5
Fe1 C6 H6 126.1
C8 C7 C6 111.4(4)
C8 C7 Fe1 70.6(2)
C6 C7 Fe1 70.27(19)
C8 C7 H7 124.3
C6 C7 H7 124.3
Fe1 C7 H7 126.5
C7 C8 C9 110.2(4)
C7 C8 Fe1 71.2(2)
C9 C8 Fe1 70.3(2)
C7 C8 H8 124.9
C9 C8 H8 124.9
Fe1 C8 H8 125.1
C8 C9 C10 108.1(4)
C8 C9 Fe1 70.8(2)
C10 C9 Fe1 68.5(2)
C8 C9 H9 126.0
C10 C9 H9 126.0
Fe1 C9 H9 126.2
C6 C10 C9 103.4(3)
C6 C10 Fe1 69.5(2)
C9 C10 Fe1 68.7(2)
C6 C10 H10 128.3
C9 C10 H10 128.3
Fe1 C10 H10 125.1
C15 C11 C12 104.3(2)
C15 C11 B1 129.4(3)
C12 C11 B1 126.2(3)
C15 C11 Fe2 67.57(15)
C12 C11 Fe2 66.86(15)
B1 C11 Fe2 131.05(17)
C13 C12 C11 110.3(3)
C13 C12 Fe2 68.92(17)
C11 C12 Fe2 72.73(16)
C13 C12 H12 124.8
C11 C12 H12 124.8
Fe2 C12 H12 125.1
C14 C13 C12 107.3(3)
C14 C13 Fe2 69.76(18)
C12 C13 Fe2 69.98(17)
C14 C13 H13 126.3
C12 C13 H13 126.3
Fe2 C13 H13 125.5
C13 C14 C15 107.7(3)
C13 C14 Fe2 69.4(2)
C15 C14 Fe2 70.65(17)
C13 C14 H14 126.2
C15 C14 H14 126.2
Fe2 C14 H14 125.3
C14 C15 C11 110.4(3)
C14 C15 Fe2 68.63(19)
C11 C15 Fe2 72.18(17)
C14 C15 H15 124.8
C11 C15 H15 124.8
Fe2 C15 H15 126.0
C20 C16 C17 108.4(3)
C20 C16 Fe2 69.84(17)
C17 C16 Fe2 69.82(18)
C20 C16 H16 125.8
C17 C16 H16 125.8
Fe2 C16 H16 126.1
C16 C17 C18 107.7(3)
C16 C17 Fe2 69.57(18)
C18 C17 Fe2 69.9(2)
C16 C17 H17 126.2
C18 C17 H17 126.2
Fe2 C17 H17 125.9
C19 C18 C17 108.2(3)
C19 C18 Fe2 69.55(18)
C17 C18 Fe2 69.45(18)
C19 C18 H18 125.9
C17 C18 H18 125.9
Fe2 C18 H18 126.7
C18 C19 C20 107.5(3)
C18 C19 Fe2 70.07(19)
C20 C19 Fe2 69.38(16)
C18 C19 H19 126.2
C20 C19 H19 126.2
Fe2 C19 H19 125.9
C16 C20 C19 108.3(3)
C16 C20 Fe2 69.96(17)
C19 C20 Fe2 69.68(18)
C16 C20 H20 125.9
C19 C20 H20 125.9
Fe2 C20 H20 126.1
C22 C21 C25 104.5(2)
C22 C21 B1 127.1(2)
C25 C21 B1 128.1(2)
C22 C21 Fe3 67.55(15)
C25 C21 Fe3 67.79(14)
B1 C21 Fe3 133.00(18)
C23 C22 C21 110.2(3)
C23 C22 Fe3 68.93(17)
C21 C22 Fe3 72.16(16)
C23 C22 H22 124.9
C21 C22 H22 124.9
Fe3 C22 H22 125.6
C24 C23 C22 107.5(3)
C24 C23 Fe3 69.66(18)
C22 C23 Fe3 69.99(17)
C24 C23 H23 126.3
C22 C23 H23 126.3
Fe3 C23 H23 125.7
C23 C24 C25 107.5(2)
C23 C24 Fe3 69.65(17)
C25 C24 Fe3 70.42(15)
C23 C24 H24 126.3
C25 C24 H24 126.3
Fe3 C24 H24 125.2
C24 C25 C21 110.3(2)
C24 C25 Fe3 68.76(15)
C21 C25 Fe3 71.78(14)
C24 C25 H25 124.8
C21 C25 H25 124.8
Fe3 C25 H25 126.2
C27 C26 C30 108.0(3)
C27 C26 Fe3 69.9(2)
C30 C26 Fe3 69.60(19)
C27 C26 H26 126.0
C30 C26 H26 126.0
Fe3 C26 H26 126.1
C26 C27 C28 108.2(3)
C26 C27 Fe3 69.48(18)
C28 C27 Fe3 69.85(18)
C26 C27 H27 125.9
C28 C27 H27 125.9
Fe3 C27 H27 126.3
C27 C28 C29 107.2(3)
C27 C28 Fe3 69.38(17)
C29 C28 Fe3 69.37(17)
C27 C28 H28 126.4
C29 C28 H28 126.4
Fe3 C28 H28 126.4
C30 C29 C28 108.4(3)
C30 C29 Fe3 69.63(17)
C28 C29 Fe3 69.68(17)
C30 C29 H29 125.8
C28 C29 H29 125.8
Fe3 C29 H29 126.5
C29 C30 C26 108.1(3)
C29 C30 Fe3 70.1(2)
C26 C30 Fe3 69.50(19)
C29 C30 H30 126.0
C26 C30 H30 126.0
Fe3 C30 H30 126.1
C32 C31 C35 103.9(2)
C32 C31 B1 127.1(2)
C35 C31 B1 127.1(2)
C32 C31 Fe4 67.36(14)
C35 C31 Fe4 66.82(14)
B1 C31 Fe4 141.17(17)
C33 C32 C31 111.0(2)
C33 C32 Fe4 69.20(15)
C31 C32 Fe4 72.48(14)
C33 C32 H32 124.5
C31 C32 H32 124.5
Fe4 C32 H32 125.4
C32 C33 C34 107.3(3)
C32 C33 Fe4 70.11(15)
C34 C33 Fe4 69.14(16)
C32 C33 H33 126.4
C34 C33 H33 126.4
Fe4 C33 H33 126.0
C35 C34 C33 106.8(3)
C35 C34 Fe4 69.85(15)
C33 C34 Fe4 69.83(16)
C35 C34 H34 126.6
C33 C34 H34 126.6
Fe4 C34 H34 125.3
C34 C35 C31 111.0(2)
C34 C35 Fe4 69.14(16)
C31 C35 Fe4 72.81(14)
C34 C35 H35 124.5
C31 C35 H35 124.5
Fe4 C35 H35 125.1
C40 C36 C37 107.5(3)
C40 C36 Fe4 69.81(18)
C37 C36 Fe4 69.68(18)
C40 C36 H36 126.3
C37 C36 H36 126.3
Fe4 C36 H36 125.8
C38 C37 C36 107.7(3)
C38 C37 Fe4 69.39(18)
C36 C37 Fe4 69.37(17)
C38 C37 H37 126.2
C36 C37 H37 126.2
Fe4 C37 H37 126.6
C37 C38 C39 108.5(3)
C37 C38 Fe4 70.00(18)
C39 C38 Fe4 69.87(17)
C37 C38 H38 125.8
C39 C38 H38 125.8
Fe4 C38 H38 125.9
C40 C39 C38 107.7(3)
C40 C39 Fe4 69.92(17)
C38 C39 Fe4 69.37(17)
C40 C39 H39 126.1
C38 C39 H39 126.1
Fe4 C39 H39 126.2
C39 C40 C36 108.7(3)
C39 C40 Fe4 69.77(17)
C36 C40 Fe4 69.45(17)
C39 C40 H40 125.7
C36 C40 H40 125.7
Fe4 C40 H40 126.7
O61 Li1 O41 113.1(3)
O61 Li1 O51 107.3(3)
O41 Li1 O51 106.6(3)
O61 Li1 O71 111.1(3)
O41 Li1 O71 109.9(3)
O51 Li1 O71 108.6(3)
C42 O41 C45 109.0(3)
C42 O41 Li1 121.9(3)
C45 O41 Li1 128.9(3)
O41 C42 C43 105.7(3)
O41 C42 H42A 110.6
C43 C42 H42A 110.6
O41 C42 H42B 110.6
C43 C42 H42B 110.6
H42A C42 H42B 108.7
C42 C43 C44 102.6(3)
C42 C43 H43A 111.2
C44 C43 H43A 111.2
C42 C43 H43B 111.2
C44 C43 H43B 111.2
H43A C43 H43B 109.2
C45 C44 C43 103.8(3)
C45 C44 H44A 111.0
C43 C44 H44A 111.0
C45 C44 H44B 111.0
C43 C44 H44B 111.0
H44A C44 H44B 109.0
O41 C45 C44 107.4(3)
O41 C45 H45A 110.2
C44 C45 H45A 110.2
O41 C45 H45B 110.2
C44 C45 H45B 110.2
H45A C45 H45B 108.5
C52 O51 C55 109.9(3)
C52 O51 Li1 117.6(3)
C55 O51 Li1 129.5(3)
O51 C52 C53 106.3(3)
O51 C52 H52A 110.5
C53 C52 H52A 110.5
O51 C52 H52B 110.5
C53 C52 H52B 110.5
H52A C52 H52B 108.7
C52 C53 C54 102.9(4)
C52 C53 H53A 111.2
C54 C53 H53A 111.2
C52 C53 H53B 111.2
C54 C53 H53B 111.2
H53A C53 H53B 109.1
C53 C54 C55 101.3(3)
C53 C54 H54A 111.5
C55 C54 H54A 111.5
C53 C54 H54B 111.5
C55 C54 H54B 111.5
H54A C54 H54B 109.3
O51 C55 C54 105.0(3)
O51 C55 H55A 110.7
C54 C55 H55A 110.7
O51 C55 H55B 110.7
C54 C55 H55B 110.7
H55A C55 H55B 108.8
C65 O61 C62 108.8(3)
C65 O61 Li1 123.9(3)
C62 O61 Li1 127.2(3)
O61 C62 C63 106.5(3)
O61 C62 H62A 110.4
C63 C62 H62A 110.4
O61 C62 H62B 110.4
C63 C62 H62B 110.4
H62A C62 H62B 108.6
C64 C63 C62 103.7(3)
C64 C63 H63A 111.0
C62 C63 H63A 111.0
C64 C63 H63B 111.0
C62 C63 H63B 111.0
H63A C63 H63B 109.0
C63 C64 C65 101.5(3)
C63 C64 H64A 111.5
C65 C64 H64A 111.5
C63 C64 H64B 111.5
C65 C64 H64B 111.5
H64A C64 H64B 109.3
O61 C65 C64 104.4(3)
O61 C65 H65A 110.9
C64 C65 H65A 110.9
O61 C65 H65B 110.9
C64 C65 H65B 110.9
H65A C65 H65B 108.9
C72 O71 C75 108.4(3)
C72 O71 Li1 125.3(3)
C75 O71 Li1 126.2(3)
O71 C72 C73 106.8(3)
O71 C72 H72A 110.4
C73 C72 H72A 110.4
O71 C72 H72B 110.4
C73 C72 H72B 110.4
H72A C72 H72B 108.6
C74 C73 C72 105.0(3)
C74 C73 H73A 110.7
C72 C73 H73A 110.7
C74 C73 H73B 110.7
C72 C73 H73B 110.7
H73A C73 H73B 108.8
C73 C74 C75 103.4(3)
C73 C74 H74A 111.1
C75 C74 H74A 111.1
C73 C74 H74B 111.1
C75 C74 H74B 111.1
H74A C74 H74B 109.0
O71 C75 C74 105.3(3)
O71 C75 H75A 110.7
C74 C75 H75A 110.7
O71 C75 H75B 110.7
C74 C75 H75B 110.7
H75A C75 H75B 108.8

loop_
_geom_bond_atom_site_label_1
_geom_bond_atom_site_label_2
_geom_bond_distance
B1 C21 1.634(4)
B1 C31 1.644(4)
B1 C1 1.648(4)
B1 C11 1.653(4)
Fe1 C10 2.027(3)
Fe1 C9 2.030(4)
Fe1 C4 2.033(3)
Fe1 C3 2.035(3)
Fe1 C8 2.035(4)
Fe1 C6 2.041(3)
Fe1 C7 2.043(3)
Fe1 C5 2.046(3)
Fe1 C2 2.048(3)
Fe1 C1 2.139(3)
Fe2 C13 2.030(3)
Fe2 C14 2.034(3)
Fe2 C12 2.044(3)
Fe2 C20 2.049(3)
Fe2 C16 2.050(3)
Fe2 C19 2.053(3)
Fe2 C17 2.054(3)
Fe2 C18 2.060(3)
Fe2 C15 2.061(3)
Fe2 C11 2.123(3)
Fe3 C23 2.040(3)
Fe3 C24 2.040(3)
Fe3 C26 2.042(3)
Fe3 C30 2.044(3)
Fe3 C27 2.047(3)
Fe3 C29 2.049(3)
Fe3 C28 2.054(3)
Fe3 C22 2.054(3)
Fe3 C25 2.062(3)
Fe3 C21 2.116(2)
Fe4 C34 2.037(3)
Fe4 C38 2.040(3)
Fe4 C36 2.044(3)
Fe4 C33 2.047(3)
Fe4 C39 2.047(3)
Fe4 C35 2.047(3)
Fe4 C37 2.048(3)
Fe4 C40 2.048(3)
Fe4 C32 2.059(3)
Fe4 C31 2.127(3)
C1 C2 1.432(4)
C1 C5 1.438(4)
C2 C3 1.435(4)
C2 H2 0.9500
C3 C4 1.420(4)
C3 H3 0.9500
C4 C5 1.436(4)
C4 H4 0.9500
C5 H5 0.9500
C6 C7 1.375(5)
C6 C10 1.457(7)
C6 H6 0.9500
C7 C8 1.334(6)
C7 H7 0.9500
C8 C9 1.352(7)
C8 H8 0.9500
C9 C10 1.478(7)
C9 H9 0.9500
C10 H10 0.9500
C11 C15 1.441(4)
C11 C12 1.441(4)
C12 C13 1.430(4)
C12 H12 0.9500
C13 C14 1.417(6)
C13 H13 0.9500
C14 C15 1.425(4)
C14 H14 0.9500
C15 H15 0.9500
C16 C20 1.409(5)
C16 C17 1.424(5)
C16 H16 0.9500
C17 C18 1.429(5)
C17 H17 0.9500
C18 C19 1.419(5)
C18 H18 0.9500
C19 C20 1.435(4)
C19 H19 0.9500
C20 H20 0.9500
C21 C22 1.437(4)
C21 C25 1.445(3)
C22 C23 1.437(4)
C22 H22 0.9500
C23 C24 1.419(4)
C23 H23 0.9500
C24 C25 1.431(4)
C24 H24 0.9500
C25 H25 0.9500
C26 C27 1.421(5)
C26 C30 1.428(5)
C26 H26 0.9500
C27 C28 1.429(5)
C27 H27 0.9500
C28 C29 1.435(5)
C28 H28 0.9500
C29 C30 1.411(5)
C29 H29 0.9500
C30 H30 0.9500
C31 C32 1.439(4)
C31 C35 1.442(4)
C32 C33 1.427(4)
C32 H32 0.9500
C33 C34 1.431(4)
C33 H33 0.9500
C34 C35 1.431(4)
C34 H34 0.9500
C35 H35 0.9500
C36 C40 1.425(5)
C36 C37 1.431(5)
C36 H36 0.9500
C37 C38 1.418(5)
C37 H37 0.9500
C38 C39 1.423(5)
C38 H38 0.9500
C39 C40 1.411(5)
C39 H39 0.9500
C40 H40 0.9500
Li1 O61 1.916(7)
Li1 O41 1.916(6)
Li1 O51 1.927(7)
Li1 O71 1.945(6)
O41 C42 1.424(4)
O41 C45 1.450(4)
C42 C43 1.508(5)
C42 H42A 0.9900
C42 H42B 0.9900
C43 C44 1.522(5)
C43 H43A 0.9900
C43 H43B 0.9900
C44 C45 1.498(5)
C44 H44A 0.9900
C44 H44B 0.9900
C45 H45A 0.9900
C45 H45B 0.9900
O51 C52 1.423(4)
O51 C55 1.427(4)
C52 C53 1.500(6)
C52 H52A 0.9900
C52 H52B 0.9900
C53 C54 1.508(6)
C53 H53A 0.9900
C53 H53B 0.9900
C54 C55 1.510(6)
C54 H54A 0.9900
C54 H54B 0.9900
C55 H55A 0.9900
C55 H55B 0.9900
O61 C65 1.423(4)
O61 C62 1.458(4)
C62 C63 1.502(5)
C62 H62A 0.9900
C62 H62B 0.9900
C63 C64 1.498(5)
C63 H63A 0.9900
C63 H63B 0.9900
C64 C65 1.532(5)
C64 H64A 0.9900
C64 H64B 0.9900
C65 H65A 0.9900
C65 H65B 0.9900
O71 C72 1.437(4)
O71 C75 1.453(4)
C72 C73 1.511(5)
C72 H72A 0.9900
C72 H72B 0.9900
C73 C74 1.467(6)
C73 H73A 0.9900
C73 H73B 0.9900
C74 C75 1.505(5)
C74 H74A 0.9900
C74 H74B 0.9900
C75 H75A 0.9900
C75 H75B 0.9900

loop_
_geom_torsion_atom_site_label_1
_geom_torsion_atom_site_label_2
_geom_torsion_atom_site_label_3
_geom_torsion_atom_site_label_4
_geom_torsion
C21 B1 C1 C2 112.4(3)
C31 B1 C1 C2 -13.7(3)
C11 B1 C1 C2 -127.5(3)
C21 B1 C1 C5 -74.9(3)
C31 B1 C1 C5 159.0(2)
C11 B1 C1 C5 45.2(3)
C21 B1 C1 Fe1 17.9(3)
C31 B1 C1 Fe1 -108.2(3)
C11 B1 C1 Fe1 137.9(2)
C10 Fe1 C1 C2 -159.6(2)
C9 Fe1 C1 C2 163.9(4)
C4 Fe1 C1 C2 81.37(17)
C3 Fe1 C1 C2 37.39(17)
C8 Fe1 C1 C2 -40.2(4)
C6 Fe1 C1 C2 -114.9(2)
C7 Fe1 C1 C2 -74.3(2)
C5 Fe1 C1 C2 118.9(2)
C10 Fe1 C1 C5 81.6(2)
C9 Fe1 C1 C5 45.0(4)
C4 Fe1 C1 C5 -37.53(16)
C3 Fe1 C1 C5 -81.51(17)
C8 Fe1 C1 C5 -159.1(4)
C6 Fe1 C1 C5 126.16(19)
C7 Fe1 C1 C5 166.85(19)
C2 Fe1 C1 C5 -118.9(2)
C10 Fe1 C1 B1 -37.9(3)
C9 Fe1 C1 B1 -74.4(5)
C4 Fe1 C1 B1 -157.0(3)
C3 Fe1 C1 B1 159.0(3)
C8 Fe1 C1 B1 81.4(5)
C6 Fe1 C1 B1 6.7(3)
C7 Fe1 C1 B1 47.4(3)
C5 Fe1 C1 B1 -119.5(3)
C2 Fe1 C1 B1 121.6(3)
C5 C1 C2 C3 -3.1(3)
B1 C1 C2 C3 170.9(2)
Fe1 C1 C2 C3 -59.07(19)
C5 C1 C2 Fe1 55.98(17)
B1 C1 C2 Fe1 -130.0(2)
C10 Fe1 C2 C1 49.1(4)
C9 Fe1 C2 C1 -166.1(4)
C4 Fe1 C2 C1 -82.36(16)
C3 Fe1 C2 C1 -120.7(2)
C8 Fe1 C2 C1 164.2(2)
C6 Fe1 C2 C1 83.8(2)
C7 Fe1 C2 C1 124.97(18)
C5 Fe1 C2 C1 -37.71(15)
C10 Fe1 C2 C3 169.8(3)
C9 Fe1 C2 C3 -45.4(4)
C4 Fe1 C2 C3 38.32(16)
C8 Fe1 C2 C3 -75.1(2)
C6 Fe1 C2 C3 -155.53(18)
C7 Fe1 C2 C3 -114.4(2)
C5 Fe1 C2 C3 82.96(17)
C1 Fe1 C2 C3 120.7(2)
C1 C2 C3 C4 2.0(3)
Fe1 C2 C3 C4 -59.80(19)
C1 C2 C3 Fe1 61.80(19)
C10 Fe1 C3 C4 -49.7(5)
C9 Fe1 C3 C4 -80.2(2)
C8 Fe1 C3 C4 -119.1(2)
C6 Fe1 C3 C4 172.6(3)
C7 Fe1 C3 C4 -157.9(2)
C5 Fe1 C3 C4 38.64(17)
C2 Fe1 C3 C4 118.2(2)
C1 Fe1 C3 C4 81.85(17)
C10 Fe1 C3 C2 -167.8(4)
C9 Fe1 C3 C2 161.7(2)
C4 Fe1 C3 C2 -118.2(2)
C8 Fe1 C3 C2 122.7(2)
C6 Fe1 C3 C2 54.4(3)
C7 Fe1 C3 C2 83.9(2)
C5 Fe1 C3 C2 -79.52(17)
C1 Fe1 C3 C2 -36.31(15)
C2 C3 C4 C5 0.0(3)
Fe1 C3 C4 C5 -60.10(18)
C2 C3 C4 Fe1 60.08(19)
C10 Fe1 C4 C3 162.3(2)
C9 Fe1 C4 C3 118.3(2)
C8 Fe1 C4 C3 78.0(3)
C6 Fe1 C4 C3 -167.7(5)
C7 Fe1 C4 C3 48.6(4)
C5 Fe1 C4 C3 -118.1(2)
C2 Fe1 C4 C3 -38.57(16)
C1 Fe1 C4 C3 -81.56(18)
C10 Fe1 C4 C5 -79.6(3)
C9 Fe1 C4 C5 -123.6(2)
C3 Fe1 C4 C5 118.1(2)
C8 Fe1 C4 C5 -163.9(2)
C6 Fe1 C4 C5 -49.6(6)
C7 Fe1 C4 C5 166.7(3)
C2 Fe1 C4 C5 79.55(18)
C1 Fe1 C4 C5 36.55(16)
C3 C4 C5 C1 -2.0(3)
Fe1 C4 C5 C1 -61.89(18)
C3 C4 C5 Fe1 59.93(19)
C2 C1 C5 C4 3.1(3)
B1 C1 C5 C4 -171.0(2)
Fe1 C1 C5 C4 59.16(18)
C2 C1 C5 Fe1 -56.08(17)
B1 C1 C5 Fe1 129.8(2)
C10 Fe1 C5 C4 121.4(3)
C9 Fe1 C5 C4 76.0(3)
C3 Fe1 C5 C4 -38.32(18)
C8 Fe1 C5 C4 39.8(5)
C6 Fe1 C5 C4 165.2(2)
C7 Fe1 C5 C4 -159.8(5)
C2 Fe1 C5 C4 -82.88(18)
C1 Fe1 C5 C4 -120.4(2)
C10 Fe1 C5 C1 -118.2(2)
C9 Fe1 C5 C1 -163.6(2)
C4 Fe1 C5 C1 120.4(2)
C3 Fe1 C5 C1 82.10(17)
C8 Fe1 C5 C1 160.2(4)
C6 Fe1 C5 C1 -74.4(2)
C7 Fe1 C5 C1 -39.3(6)
C2 Fe1 C5 C1 37.54(15)
C10 Fe1 C6 C7 -118.2(4)
C9 Fe1 C6 C7 -76.6(3)
C4 Fe1 C6 C7 -155.9(5)
C3 Fe1 C6 C7 42.6(4)
C8 Fe1 C6 C7 -34.6(3)
C5 Fe1 C6 C7 164.7(2)
C2 Fe1 C6 C7 81.1(3)
C1 Fe1 C6 C7 123.6(3)
C9 Fe1 C6 C10 41.6(3)
C4 Fe1 C6 C10 -37.7(6)
C3 Fe1 C6 C10 160.8(3)
C8 Fe1 C6 C10 83.6(3)
C7 Fe1 C6 C10 118.2(4)
C5 Fe1 C6 C10 -77.1(3)
C2 Fe1 C6 C10 -160.7(2)
C1 Fe1 C6 C10 -118.2(2)
C10 C6 C7 C8 -0.3(4)
Fe1 C6 C7 C8 58.7(3)
C10 C6 C7 Fe1 -59.0(2)
C10 Fe1 C7 C8 -83.1(4)
C9 Fe1 C7 C8 -36.4(3)
C4 Fe1 C7 C8 43.1(5)
C3 Fe1 C7 C8 77.4(3)
C6 Fe1 C7 C8 -122.6(4)
C5 Fe1 C7 C8 -168.4(5)
C2 Fe1 C7 C8 120.8(3)
C1 Fe1 C7 C8 161.4(3)
C10 Fe1 C7 C6 39.5(3)
C9 Fe1 C7 C6 86.1(3)
C4 Fe1 C7 C6 165.6(3)
C3 Fe1 C7 C6 -160.1(2)
C8 Fe1 C7 C6 122.6(4)
C5 Fe1 C7 C6 -45.8(6)
C2 Fe1 C7 C6 -116.6(2)
C1 Fe1 C7 C6 -76.1(3)
C6 C7 C8 C9 1.3(5)
Fe1 C7 C8 C9 59.8(3)
C6 C7 C8 Fe1 -58.5(3)
C10 Fe1 C8 C7 81.1(3)
C9 Fe1 C8 C7 120.5(4)
C4 Fe1 C8 C7 -159.7(3)
C3 Fe1 C8 C7 -118.1(3)
C6 Fe1 C8 C7 35.6(3)
C5 Fe1 C8 C7 170.9(3)
C2 Fe1 C8 C7 -76.8(3)
C1 Fe1 C8 C7 -47.2(5)
C10 Fe1 C8 C9 -39.4(3)
C4 Fe1 C8 C9 79.8(3)
C3 Fe1 C8 C9 121.4(3)
C6 Fe1 C8 C9 -84.9(3)
C7 Fe1 C8 C9 -120.5(4)
C5 Fe1 C8 C9 50.4(5)
C2 Fe1 C8 C9 162.7(2)
C1 Fe1 C8 C9 -167.7(3)
C7 C8 C9 C10 -1.7(4)
Fe1 C8 C9 C10 58.6(2)
C7 C8 C9 Fe1 -60.3(3)
C10 Fe1 C9 C8 119.3(4)
C4 Fe1 C9 C8 -117.4(3)
C3 Fe1 C9 C8 -74.8(3)
C6 Fe1 C9 C8 78.5(3)
C7 Fe1 C9 C8 35.8(3)
C5 Fe1 C9 C8 -159.5(2)
C2 Fe1 C9 C8 -41.5(5)
C1 Fe1 C9 C8 166.7(3)
C4 Fe1 C9 C10 123.3(2)
C3 Fe1 C9 C10 165.9(2)
C8 Fe1 C9 C10 -119.3(4)
C6 Fe1 C9 C10 -40.8(2)
C7 Fe1 C9 C10 -83.5(3)
C5 Fe1 C9 C10 81.2(3)
C2 Fe1 C9 C10 -160.8(3)
C1 Fe1 C9 C10 47.4(5)
C7 C6 C10 C9 -0.6(3)
Fe1 C6 C10 C9 -60.8(2)
C7 C6 C10 Fe1 60.2(2)
C8 C9 C10 C6 1.4(4)
Fe1 C9 C10 C6 61.4(2)
C8 C9 C10 Fe1 -60.0(3)
C9 Fe1 C10 C6 -114.2(3)
C4 Fe1 C10 C6 168.53(19)
C3 Fe1 C10 C6 -153.8(4)
C8 Fe1 C10 C6 -78.3(2)
C7 Fe1 C10 C6 -37.1(2)
C5 Fe1 C10 C6 125.0(2)
C2 Fe1 C10 C6 47.1(4)
C1 Fe1 C10 C6 82.4(2)
C4 Fe1 C10 C9 -77.2(3)
C3 Fe1 C10 C9 -39.6(5)
C8 Fe1 C10 C9 36.0(2)
C6 Fe1 C10 C9 114.2(3)
C7 Fe1 C10 C9 77.2(3)
C5 Fe1 C10 C9 -120.7(2)
C2 Fe1 C10 C9 161.4(3)
C1 Fe1 C10 C9 -163.3(2)
C21 B1 C11 C15 63.0(3)
C31 B1 C11 C15 -176.3(2)
C1 B1 C11 C15 -57.1(3)
C21 B1 C11 C12 -113.9(3)
C31 B1 C11 C12 6.7(3)
C1 B1 C11 C12 125.9(3)
C21 B1 C11 Fe2 156.5(2)
C31 B1 C11 Fe2 -82.9(3)
C1 B1 C11 Fe2 36.4(4)
C13 Fe2 C11 C15 -80.6(2)
C14 Fe2 C11 C15 -36.72(19)
C12 Fe2 C11 C15 -117.8(2)
C20 Fe2 C11 C15 81.9(2)
C16 Fe2 C11 C15 123.14(18)
C19 Fe2 C11 C15 49.8(4)
C17 Fe2 C11 C15 164.79(18)
C18 Fe2 C11 C15 -164.1(3)
C13 Fe2 C11 C12 37.3(2)
C14 Fe2 C11 C12 81.1(2)
C20 Fe2 C11 C12 -160.23(19)
C16 Fe2 C11 C12 -119.0(2)
C19 Fe2 C11 C12 167.7(3)
C17 Fe2 C11 C12 -77.4(2)
C18 Fe2 C11 C12 -46.2(4)
C15 Fe2 C11 C12 117.8(2)
C13 Fe2 C11 B1 156.0(3)
C14 Fe2 C11 B1 -160.2(3)
C12 Fe2 C11 B1 118.7(3)
C20 Fe2 C11 B1 -41.5(3)
C16 Fe2 C11 B1 -0.3(3)
C19 Fe2 C11 B1 -73.6(5)
C17 Fe2 C11 B1 41.3(3)
C18 Fe2 C11 B1 72.5(4)
C15 Fe2 C11 B1 -123.4(3)
C15 C11 C12 C13 -1.4(3)
B1 C11 C12 C13 176.2(2)
Fe2 C11 C12 C13 -58.9(2)
C15 C11 C12 Fe2 57.51(17)
B1 C11 C12 Fe2 -124.9(2)
C14 Fe2 C12 C13 38.3(2)
C20 Fe2 C12 C13 168.1(3)
C16 Fe2 C12 C13 -160.6(2)
C19 Fe2 C12 C13 -46.3(5)
C17 Fe2 C12 C13 -118.8(2)
C18 Fe2 C12 C13 -77.5(3)
C15 Fe2 C12 C13 82.4(2)
C11 Fe2 C12 C13 120.6(3)
C13 Fe2 C12 C11 -120.6(3)
C14 Fe2 C12 C11 -82.4(2)
C20 Fe2 C12 C11 47.5(4)
C16 Fe2 C12 C11 78.8(2)
C19 Fe2 C12 C11 -167.0(4)
C17 Fe2 C12 C11 120.58(18)
C18 Fe2 C12 C11 161.92(18)
C15 Fe2 C12 C11 -38.26(17)
C11 C12 C13 C14 1.2(4)
Fe2 C12 C13 C14 -60.0(2)
C11 C12 C13 Fe2 61.2(2)
C12 Fe2 C13 C14 118.2(3)
C20 Fe2 C13 C14 -47.7(5)
C16 Fe2 C13 C14 165.3(3)
C19 Fe2 C13 C14 -79.1(2)
C17 Fe2 C13 C14 -162.52(18)
C18 Fe2 C13 C14 -120.4(2)
C15 Fe2 C13 C14 38.18(17)
C11 Fe2 C13 C14 81.53(19)
C14 Fe2 C13 C12 -118.2(3)
C20 Fe2 C13 C12 -165.9(4)
C16 Fe2 C13 C12 47.1(4)
C19 Fe2 C13 C12 162.7(2)
C17 Fe2 C13 C12 79.3(2)
C18 Fe2 C13 C12 121.4(2)
C15 Fe2 C13 C12 -80.0(2)
C11 Fe2 C13 C12 -36.7(2)
C12 C13 C14 C15 -0.4(4)
Fe2 C13 C14 C15 -60.6(2)
C12 C13 C14 Fe2 60.2(2)
C12 Fe2 C14 C13 -38.54(17)
C20 Fe2 C14 C13 162.76(17)
C16 Fe2 C14 C13 -162.9(3)
C19 Fe2 C14 C13 120.36(19)
C17 Fe2 C14 C13 42.8(4)
C18 Fe2 C14 C13 78.1(2)
C15 Fe2 C14 C13 -118.4(3)
C11 Fe2 C14 C13 -82.06(18)
C13 Fe2 C14 C15 118.4(3)
C12 Fe2 C14 C15 79.84(19)
C20 Fe2 C14 C15 -78.9(2)
C16 Fe2 C14 C15 -44.5(4)
C19 Fe2 C14 C15 -121.3(2)
C17 Fe2 C14 C15 161.2(3)
C18 Fe2 C14 C15 -163.5(2)
C11 Fe2 C14 C15 36.32(18)
C13 C14 C15 C11 -0.4(3)
Fe2 C14 C15 C11 -60.27(19)
C13 C14 C15 Fe2 59.8(2)
C12 C11 C15 C14 1.1(3)
B1 C11 C15 C14 -176.4(2)
Fe2 C11 C15 C14 58.2(2)
C12 C11 C15 Fe2 -57.04(18)
B1 C11 C15 Fe2 125.5(3)
C13 Fe2 C15 C14 -38.3(2)
C12 Fe2 C15 C14 -82.8(2)
C20 Fe2 C15 C14 121.4(2)
C16 Fe2 C15 C14 163.6(2)
C19 Fe2 C15 C14 78.3(2)
C17 Fe2 C15 C14 -159.9(4)
C18 Fe2 C15 C14 42.6(5)
C11 Fe2 C15 C14 -121.2(3)
C13 Fe2 C15 C11 82.97(19)
C14 Fe2 C15 C11 121.2(3)
C12 Fe2 C15 C11 38.41(16)
C20 Fe2 C15 C11 -117.36(17)
C16 Fe2 C15 C11 -75.2(2)
C19 Fe2 C15 C11 -160.47(17)
C17 Fe2 C15 C11 -38.7(5)
C18 Fe2 C15 C11 163.8(3)
C13 Fe2 C16 C20 163.9(3)
C14 Fe2 C16 C20 -45.9(4)
C12 Fe2 C16 C20 -161.77(18)
C19 Fe2 C16 C20 37.92(19)
C17 Fe2 C16 C20 119.5(3)
C18 Fe2 C16 C20 81.5(2)
C15 Fe2 C16 C20 -79.4(2)
C11 Fe2 C16 C20 -120.14(18)
C13 Fe2 C16 C17 44.4(4)
C14 Fe2 C16 C17 -165.4(3)
C12 Fe2 C16 C17 78.7(2)
C20 Fe2 C16 C17 -119.5(3)
C19 Fe2 C16 C17 -81.6(2)
C18 Fe2 C16 C17 -38.0(2)
C15 Fe2 C16 C17 161.1(2)
C11 Fe2 C16 C17 120.4(2)
C20 C16 C17 C18 0.3(3)
Fe2 C16 C17 C18 59.8(2)
C20 C16 C17 Fe2 -59.4(2)
C13 Fe2 C17 C16 -161.52(18)
C14 Fe2 C17 C16 167.2(3)
C12 Fe2 C17 C16 -119.1(2)
C20 Fe2 C17 C16 37.26(19)
C19 Fe2 C17 C16 81.5(2)
C18 Fe2 C17 C16 118.8(3)
C15 Fe2 C17 C16 -49.2(5)
C11 Fe2 C17 C16 -77.8(2)
C13 Fe2 C17 C18 79.7(2)
C14 Fe2 C17 C18 48.4(5)
C12 Fe2 C17 C18 122.1(2)
C20 Fe2 C17 C18 -81.5(2)
C16 Fe2 C17 C18 -118.8(3)
C19 Fe2 C17 C18 -37.3(2)
C15 Fe2 C17 C18 -168.0(4)
C11 Fe2 C17 C18 163.4(2)
C16 C17 C18 C19 -0.6(4)
Fe2 C17 C18 C19 58.9(2)
C16 C17 C18 Fe2 -59.6(2)
C13 Fe2 C18 C19 121.9(2)
C14 Fe2 C18 C19 79.9(2)
C12 Fe2 C18 C19 164.10(19)
C20 Fe2 C18 C19 -38.3(2)
C16 Fe2 C18 C19 -81.8(2)
C17 Fe2 C18 C19 -119.7(3)
C15 Fe2 C18 C19 48.3(5)
C11 Fe2 C18 C19 -161.8(3)
C13 Fe2 C18 C17 -118.4(2)
C14 Fe2 C18 C17 -160.4(2)
C12 Fe2 C18 C17 -76.2(2)
C20 Fe2 C18 C17 81.4(2)
C16 Fe2 C18 C17 37.9(2)
C19 Fe2 C18 C17 119.7(3)
C15 Fe2 C18 C17 168.0(3)
C11 Fe2 C18 C17 -42.1(4)
C17 C18 C19 C20 0.6(4)
Fe2 C18 C19 C20 59.5(2)
C17 C18 C19 Fe2 -58.9(2)
C13 Fe2 C19 C18 -76.6(3)
C14 Fe2 C19 C18 -119.1(2)
C12 Fe2 C19 C18 -41.8(5)
C20 Fe2 C19 C18 118.6(3)
C16 Fe2 C19 C18 81.4(2)
C17 Fe2 C19 C18 37.5(2)
C15 Fe2 C19 C18 -161.41(19)
C11 Fe2 C19 C18 162.0(3)
C13 Fe2 C19 C20 164.8(2)
C14 Fe2 C19 C20 122.3(2)
C12 Fe2 C19 C20 -160.4(4)
C16 Fe2 C19 C20 -37.2(2)
C17 Fe2 C19 C20 -81.1(2)
C18 Fe2 C19 C20 -118.6(3)
C15 Fe2 C19 C20 80.0(2)
C11 Fe2 C19 C20 43.4(4)
C17 C16 C20 C19 0.0(3)
Fe2 C16 C20 C19 -59.4(2)
C17 C16 C20 Fe2 59.4(2)
C18 C19 C20 C16 -0.4(3)
Fe2 C19 C20 C16 59.5(2)
C18 C19 C20 Fe2 -60.0(2)
C13 Fe2 C20 C16 -160.9(4)
C14 Fe2 C20 C16 163.02(17)
C12 Fe2 C20 C16 43.4(4)
C19 Fe2 C20 C16 -119.4(3)
C17 Fe2 C20 C16 -37.63(18)
C18 Fe2 C20 C16 -81.6(2)
C15 Fe2 C20 C16 120.36(17)
C11 Fe2 C20 C16 77.7(2)
C13 Fe2 C20 C19 -41.5(5)
C14 Fe2 C20 C19 -77.6(2)
C12 Fe2 C20 C19 162.8(3)
C16 Fe2 C20 C19 119.4(3)
C17 Fe2 C20 C19 81.8(2)
C18 Fe2 C20 C19 37.8(2)
C15 Fe2 C20 C19 -120.3(2)
C11 Fe2 C20 C19 -162.9(2)
C31 B1 C21 C22 -164.6(2)
C1 B1 C21 C22 70.0(3)
C11 B1 C21 C22 -50.2(4)
C31 B1 C21 C25 22.6(4)
C1 B1 C21 C25 -102.8(3)
C11 B1 C21 C25 137.0(3)
C31 B1 C21 Fe3 -71.7(3)
C1 B1 C21 Fe3 162.94(19)
C11 B1 C21 Fe3 42.8(3)
C23 Fe3 C21 C22 -37.13(17)
C24 Fe3 C21 C22 -80.82(18)
C26 Fe3 C21 C22 123.34(18)
C30 Fe3 C21 C22 164.72(18)
C27 Fe3 C21 C22 81.1(2)
C29 Fe3 C21 C22 -164.7(4)
C28 Fe3 C21 C22 47.8(4)
C25 Fe3 C21 C22 -117.5(2)
C23 Fe3 C21 C25 80.36(18)
C24 Fe3 C21 C25 36.67(17)
C26 Fe3 C21 C25 -119.17(19)
C30 Fe3 C21 C25 -77.8(2)
C27 Fe3 C21 C25 -161.44(19)
C29 Fe3 C21 C25 -47.2(4)
C28 Fe3 C21 C25 165.3(3)
C22 Fe3 C21 C25 117.5(2)
C23 Fe3 C21 B1 -157.6(3)
C24 Fe3 C21 B1 158.7(3)
C26 Fe3 C21 B1 2.8(3)
C30 Fe3 C21 B1 44.2(3)
C27 Fe3 C21 B1 -39.4(3)
C29 Fe3 C21 B1 74.8(5)
C28 Fe3 C21 B1 -72.7(4)
C22 Fe3 C21 B1 -120.5(3)
C25 Fe3 C21 B1 122.0(3)
C25 C21 C22 C23 0.6(3)
B1 C21 C22 C23 -173.6(2)
Fe3 C21 C22 C23 58.6(2)
C25 C21 C22 Fe3 -58.03(17)
B1 C21 C22 Fe3 127.8(2)
C24 Fe3 C22 C23 -38.08(18)
C26 Fe3 C22 C23 163.98(19)
C30 Fe3 C22 C23 -163.5(4)
C27 Fe3 C22 C23 122.54(19)
C29 Fe3 C22 C23 47.1(4)
C28 Fe3 C22 C23 80.1(2)
C25 Fe3 C22 C23 -82.29(18)
C21 Fe3 C22 C23 -120.9(2)
C23 Fe3 C22 C21 120.9(2)
C24 Fe3 C22 C21 82.82(17)
C26 Fe3 C22 C21 -75.1(2)
C30 Fe3 C22 C21 -42.6(4)
C27 Fe3 C22 C21 -116.57(18)
C29 Fe3 C22 C21 167.9(3)
C28 Fe3 C22 C21 -158.97(17)
C25 Fe3 C22 C21 38.60(15)
C21 C22 C23 C24 -0.7(3)
Fe3 C22 C23 C24 59.8(2)
C21 C22 C23 Fe3 -60.5(2)
C26 Fe3 C23 C24 -163.2(3)
C30 Fe3 C23 C24 48.6(4)
C27 Fe3 C23 C24 165.05(17)
C29 Fe3 C23 C24 81.3(2)
C28 Fe3 C23 C24 123.66(18)
C22 Fe3 C23 C24 -118.4(2)
C25 Fe3 C23 C24 -38.40(16)
C21 Fe3 C23 C24 -81.96(17)
C24 Fe3 C23 C22 118.4(2)
C26 Fe3 C23 C22 -44.8(4)
C30 Fe3 C23 C22 167.0(3)
C27 Fe3 C23 C22 -76.6(2)
C29 Fe3 C23 C22 -160.32(17)
C28 Fe3 C23 C22 -117.94(18)
C25 Fe3 C23 C22 79.99(17)
C21 Fe3 C23 C22 36.44(16)
C22 C23 C24 C25 0.5(3)
Fe3 C23 C24 C25 60.58(19)
C22 C23 C24 Fe3 -60.0(2)
C26 Fe3 C24 C23 166.3(3)
C30 Fe3 C24 C23 -159.32(17)
C27 Fe3 C24 C23 -41.6(4)
C29 Fe3 C24 C23 -117.20(18)
C28 Fe3 C24 C23 -75.0(2)
C22 Fe3 C24 C23 38.44(16)
C25 Fe3 C24 C23 118.1(2)
C21 Fe3 C24 C23 81.78(17)
C23 Fe3 C24 C25 -118.1(2)
C26 Fe3 C24 C25 48.2(4)
C30 Fe3 C24 C25 82.6(2)
C27 Fe3 C24 C25 -159.7(4)
C29 Fe3 C24 C25 124.67(18)
C28 Fe3 C24 C25 166.83(18)
C22 Fe3 C24 C25 -79.69(17)
C21 Fe3 C24 C25 -36.34(16)
C23 C24 C25 C21 -0.2(3)
Fe3 C24 C25 C21 59.90(19)
C23 C24 C25 Fe3 -60.1(2)
C22 C21 C25 C24 -0.2(3)
B1 C21 C25 C24 173.9(2)
Fe3 C21 C25 C24 -58.09(19)
C22 C21 C25 Fe3 57.88(18)
B1 C21 C25 Fe3 -128.0(3)
C23 Fe3 C25 C24 38.29(17)
C26 Fe3 C25 C24 -159.88(19)
C30 Fe3 C25 C24 -116.61(19)
C27 Fe3 C25 C24 164.0(3)
C29 Fe3 C25 C24 -75.0(2)
C28 Fe3 C25 C24 -38.3(5)
C22 Fe3 C25 C24 82.87(19)
C21 Fe3 C25 C24 121.3(2)
C23 Fe3 C25 C21 -83.05(17)
C24 Fe3 C25 C21 -121.3(2)
C26 Fe3 C25 C21 78.8(2)
C30 Fe3 C25 C21 122.05(18)
C27 Fe3 C25 C21 42.7(4)
C29 Fe3 C25 C21 163.63(18)
C28 Fe3 C25 C21 -159.7(4)
C22 Fe3 C25 C21 -38.47(16)
C23 Fe3 C26 C27 -41.9(5)
C24 Fe3 C26 C27 166.7(3)
C30 Fe3 C26 C27 119.2(3)
C29 Fe3 C26 C27 81.8(2)
C28 Fe3 C26 C27 37.6(2)
C22 Fe3 C26 C27 -76.0(2)
C25 Fe3 C26 C27 -158.47(18)
C21 Fe3 C26 C27 -116.78(19)
C23 Fe3 C26 C30 -161.1(3)
C24 Fe3 C26 C30 47.4(4)
C27 Fe3 C26 C30 -119.2(3)
C29 Fe3 C26 C30 -37.41(19)
C28 Fe3 C26 C30 -81.6(2)
C22 Fe3 C26 C30 164.80(18)
C25 Fe3 C26 C30 82.3(2)
C21 Fe3 C26 C30 124.01(19)
C30 C26 C27 C28 0.0(4)
Fe3 C26 C27 C28 -59.3(2)
C30 C26 C27 Fe3 59.3(2)
C23 Fe3 C27 C26 164.88(18)
C24 Fe3 C27 C26 -163.6(3)
C30 Fe3 C27 C26 -37.9(2)
C29 Fe3 C27 C26 -81.3(2)
C28 Fe3 C27 C26 -119.5(3)
C22 Fe3 C27 C26 122.9(2)
C25 Fe3 C27 C26 50.3(4)
C21 Fe3 C27 C26 80.9(2)
C23 Fe3 C27 C28 -75.6(2)
C24 Fe3 C27 C28 -44.1(5)
C26 Fe3 C27 C28 119.5(3)
C30 Fe3 C27 C28 81.6(2)
C29 Fe3 C27 C28 38.2(2)
C22 Fe3 C27 C28 -117.6(2)
C25 Fe3 C27 C28 169.8(3)
C21 Fe3 C27 C28 -159.6(2)
C26 C27 C28 C29 -0.2(4)
Fe3 C27 C28 C29 -59.3(2)
C26 C27 C28 Fe3 59.1(2)
C23 Fe3 C28 C27 123.1(2)
C24 Fe3 C28 C27 164.2(2)
C26 Fe3 C28 C27 -37.5(2)
C30 Fe3 C28 C27 -81.6(2)
C29 Fe3 C28 C27 -118.7(3)
C22 Fe3 C28 C27 80.5(2)
C25 Fe3 C28 C27 -166.3(4)
C21 Fe3 C28 C27 46.5(4)
C23 Fe3 C28 C29 -118.3(2)
C24 Fe3 C28 C29 -77.1(3)
C26 Fe3 C28 C29 81.2(2)
C30 Fe3 C28 C29 37.1(2)
C27 Fe3 C28 C29 118.7(3)
C22 Fe3 C28 C29 -160.84(19)
C25 Fe3 C28 C29 -47.6(6)
C21 Fe3 C28 C29 165.2(3)
C27 C28 C29 C30 0.3(4)
Fe3 C28 C29 C30 -59.0(2)
C27 C28 C29 Fe3 59.3(2)
C23 Fe3 C29 C30 -160.38(19)
C24 Fe3 C29 C30 -117.8(2)
C26 Fe3 C29 C30 37.9(2)
C27 Fe3 C29 C30 81.8(2)
C28 Fe3 C29 C30 119.8(3)
C22 Fe3 C29 C30 165.5(3)
C25 Fe3 C29 C30 -76.2(2)
C21 Fe3 C29 C30 -40.3(5)
C23 Fe3 C29 C28 79.8(2)
C24 Fe3 C29 C28 122.4(2)
C26 Fe3 C29 C28 -81.9(2)
C30 Fe3 C29 C28 -119.8(3)
C27 Fe3 C29 C28 -38.0(2)
C22 Fe3 C29 C28 45.6(4)
C25 Fe3 C29 C28 164.0(2)
C21 Fe3 C29 C28 -160.1(3)
C28 C29 C30 C26 -0.3(4)
Fe3 C29 C30 C26 -59.3(2)
C28 C29 C30 Fe3 59.0(2)
C27 C26 C30 C29 0.1(4)
Fe3 C26 C30 C29 59.6(2)
C27 C26 C30 Fe3 -59.5(2)
C23 Fe3 C30 C29 45.7(4)
C24 Fe3 C30 C29 80.6(2)
C26 Fe3 C30 C29 -119.2(3)
C27 Fe3 C30 C29 -81.6(2)
C28 Fe3 C30 C29 -37.64(19)
C22 Fe3 C30 C29 -162.0(3)
C25 Fe3 C30 C29 123.79(19)
C21 Fe3 C30 C29 165.82(17)
C23 Fe3 C30 C26 164.9(3)
C24 Fe3 C30 C26 -160.17(19)
C27 Fe3 C30 C26 37.7(2)
C29 Fe3 C30 C26 119.2(3)
C28 Fe3 C30 C26 81.6(2)
C22 Fe3 C30 C26 -42.7(5)
C25 Fe3 C30 C26 -116.97(19)
C21 Fe3 C30 C26 -74.9(2)
C21 B1 C31 C32 -162.2(2)
C1 B1 C31 C32 -38.1(3)
C11 B1 C31 C32 79.7(3)
C21 B1 C31 C35 36.2(3)
C1 B1 C31 C35 160.4(2)
C11 B1 C31 C35 -81.9(3)
C21 B1 C31 Fe4 -62.5(3)
C1 B1 C31 Fe4 61.7(3)
C11 B1 C31 Fe4 179.4(2)
C34 Fe4 C31 C32 -80.66(17)
C38 Fe4 C31 C32 42.5(4)
C36 Fe4 C31 C32 122.15(18)
C33 Fe4 C31 C32 -36.59(16)
C39 Fe4 C31 C32 -158.1(3)
C35 Fe4 C31 C32 -117.5(2)
C37 Fe4 C31 C32 79.2(2)
C40 Fe4 C31 C32 164.98(18)
C34 Fe4 C31 C35 36.84(16)
C38 Fe4 C31 C35 160.0(3)
C36 Fe4 C31 C35 -120.34(18)
C33 Fe4 C31 C35 80.92(17)
C39 Fe4 C31 C35 -40.6(4)
C37 Fe4 C31 C35 -163.25(17)
C40 Fe4 C31 C35 -77.5(2)
C32 Fe4 C31 C35 117.5(2)
C34 Fe4 C31 B1 157.8(3)
C38 Fe4 C31 B1 -79.0(5)
C36 Fe4 C31 B1 0.6(3)
C33 Fe4 C31 B1 -158.1(3)
C39 Fe4 C31 B1 80.4(4)
C35 Fe4 C31 B1 120.9(3)
C37 Fe4 C31 B1 -42.3(3)
C40 Fe4 C31 B1 43.4(3)
C32 Fe4 C31 B1 -121.6(3)
C35 C31 C32 C33 1.5(3)
B1 C31 C32 C33 -163.4(2)
Fe4 C31 C32 C33 58.67(19)
C35 C31 C32 Fe4 -57.14(16)
B1 C31 C32 Fe4 138.0(2)
C34 Fe4 C32 C33 -38.41(17)
C38 Fe4 C32 C33 74.6(2)
C36 Fe4 C32 C33 160.78(18)
C39 Fe4 C32 C33 36.4(4)
C35 Fe4 C32 C33 -82.88(18)
C37 Fe4 C32 C33 117.59(19)
C40 Fe4 C32 C33 -161.8(3)
C31 Fe4 C32 C33 -121.5(2)
C34 Fe4 C32 C31 83.06(17)
C38 Fe4 C32 C31 -163.95(17)
C36 Fe4 C32 C31 -77.8(2)
C33 Fe4 C32 C31 121.5(2)
C39 Fe4 C32 C31 157.9(3)
C35 Fe4 C32 C31 38.59(15)
C37 Fe4 C32 C31 -120.94(18)
C40 Fe4 C32 C31 -40.4(4)
C31 C32 C33 C34 -1.2(3)
Fe4 C32 C33 C34 59.40(19)
C31 C32 C33 Fe4 -60.61(19)
C34 Fe4 C33 C32 118.4(2)
C38 Fe4 C33 C32 -123.54(18)
C36 Fe4 C33 C32 -51.8(4)
C39 Fe4 C33 C32 -165.33(17)
C35 Fe4 C33 C32 79.63(17)
C37 Fe4 C33 C32 -82.4(2)
C40 Fe4 C33 C32 164.6(3)
C31 Fe4 C33 C32 36.13(16)
C38 Fe4 C33 C34 118.06(19)
C36 Fe4 C33 C34 -170.2(3)
C39 Fe4 C33 C34 76.3(2)
C35 Fe4 C33 C34 -38.76(17)
C37 Fe4 C33 C34 159.23(19)
C40 Fe4 C33 C34 46.2(4)
C32 Fe4 C33 C34 -118.4(2)
C31 Fe4 C33 C34 -82.26(18)
C32 C33 C34 C35 0.4(3)
Fe4 C33 C34 C35 60.38(18)
C32 C33 C34 Fe4 -60.02(19)
C38 Fe4 C34 C35 162.98(16)
C36 Fe4 C34 C35 53.3(4)
C33 Fe4 C34 C35 -117.6(2)
C39 Fe4 C34 C35 121.92(17)
C37 Fe4 C34 C35 -168.8(3)
C40 Fe4 C34 C35 81.6(2)
C32 Fe4 C34 C35 -79.48(17)
C31 Fe4 C34 C35 -36.28(15)
C38 Fe4 C34 C33 -79.5(2)
C36 Fe4 C34 C33 170.9(3)
C39 Fe4 C34 C33 -120.51(18)
C35 Fe4 C34 C33 117.6(2)
C37 Fe4 C34 C33 -51.2(4)
C40 Fe4 C34 C33 -160.83(19)
C32 Fe4 C34 C33 38.09(17)
C31 Fe4 C34 C33 81.29(18)
C33 C34 C35 C31 0.6(3)
Fe4 C34 C35 C31 60.98(18)
C33 C34 C35 Fe4 -60.37(19)
C32 C31 C35 C34 -1.3(3)
B1 C31 C35 C34 163.6(2)
Fe4 C31 C35 C34 -58.79(19)
C32 C31 C35 Fe4 57.49(16)
B1 C31 C35 Fe4 -137.6(2)
C38 Fe4 C35 C34 -41.1(4)
C36 Fe4 C35 C34 -159.26(18)
C33 Fe4 C35 C34 38.78(16)
C39 Fe4 C35 C34 -75.1(2)
C37 Fe4 C35 C34 167.0(3)
C40 Fe4 C35 C34 -117.14(18)
C32 Fe4 C35 C34 82.90(17)
C31 Fe4 C35 C34 121.3(2)
C34 Fe4 C35 C31 -121.3(2)
C38 Fe4 C35 C31 -162.4(3)
C36 Fe4 C35 C31 79.44(19)
C33 Fe4 C35 C31 -82.52(16)
C39 Fe4 C35 C31 163.64(16)
C37 Fe4 C35 C31 45.7(4)
C40 Fe4 C35 C31 121.56(17)
C32 Fe4 C35 C31 -38.39(15)
C34 Fe4 C36 C40 38.4(4)
C38 Fe4 C36 C40 -80.9(2)
C33 Fe4 C36 C40 -159.3(3)
C39 Fe4 C36 C40 -36.94(19)
C35 Fe4 C36 C40 77.8(2)
C37 Fe4 C36 C40 -118.5(3)
C32 Fe4 C36 C40 161.99(18)
C31 Fe4 C36 C40 120.16(19)
C34 Fe4 C36 C37 156.9(3)
C38 Fe4 C36 C37 37.62(19)
C33 Fe4 C36 C37 -40.8(5)
C39 Fe4 C36 C37 81.6(2)
C35 Fe4 C36 C37 -163.70(18)
C40 Fe4 C36 C37 118.5(3)
C32 Fe4 C36 C37 -79.5(2)
C31 Fe4 C36 C37 -121.35(19)
C40 C36 C37 C38 0.8(3)
Fe4 C36 C37 C38 -59.0(2)
C40 C36 C37 Fe4 59.8(2)
C34 Fe4 C37 C38 -38.8(4)
C36 Fe4 C37 C38 119.2(3)
C33 Fe4 C37 C38 -76.2(2)
C39 Fe4 C37 C38 37.6(2)
C35 Fe4 C37 C38 163.9(3)
C40 Fe4 C37 C38 81.1(2)
C32 Fe4 C37 C38 -119.54(19)
C31 Fe4 C37 C38 -161.82(17)
C34 Fe4 C37 C36 -158.0(3)
C38 Fe4 C37 C36 -119.2(3)
C33 Fe4 C37 C36 164.58(19)
C39 Fe4 C37 C36 -81.6(2)
C35 Fe4 C37 C36 44.7(4)
C40 Fe4 C37 C36 -38.1(2)
C32 Fe4 C37 C36 121.27(19)
C31 Fe4 C37 C36 79.0(2)
C36 C37 C38 C39 -0.5(3)
Fe4 C37 C38 C39 -59.5(2)
C36 C37 C38 Fe4 59.0(2)
C34 Fe4 C38 C37 163.83(18)
C36 Fe4 C38 C37 -37.9(2)
C33 Fe4 C38 C37 121.6(2)
C39 Fe4 C38 C37 -119.5(3)
C35 Fe4 C38 C37 -166.1(3)
C40 Fe4 C38 C37 -81.9(2)
C32 Fe4 C38 C37 80.7(2)
C31 Fe4 C38 C37 49.1(4)
C34 Fe4 C38 C39 -76.7(2)
C36 Fe4 C38 C39 81.6(2)
C33 Fe4 C38 C39 -118.9(2)
C35 Fe4 C38 C39 -46.6(4)
C37 Fe4 C38 C39 119.5(3)
C40 Fe4 C38 C39 37.6(2)
C32 Fe4 C38 C39 -159.76(19)
C31 Fe4 C38 C39 168.6(3)
C37 C38 C39 C40 -0.1(3)
Fe4 C38 C39 C40 -59.6(2)
C37 C38 C39 Fe4 59.6(2)
C34 Fe4 C39 C40 -121.2(2)
C38 Fe4 C39 C40 119.0(3)
C36 Fe4 C39 C40 37.3(2)
C33 Fe4 C39 C40 -162.42(19)
C35 Fe4 C39 C40 -80.2(2)
C37 Fe4 C39 C40 81.5(2)
C32 Fe4 C39 C40 170.7(3)
C31 Fe4 C39 C40 -50.5(4)
C34 Fe4 C39 C38 119.9(2)
C36 Fe4 C39 C38 -81.6(2)
C33 Fe4 C39 C38 78.6(2)
C35 Fe4 C39 C38 160.8(2)
C37 Fe4 C39 C38 -37.5(2)
C40 Fe4 C39 C38 -119.0(3)
C32 Fe4 C39 C38 51.8(4)
C31 Fe4 C39 C38 -169.5(3)
C38 C39 C40 C36 0.6(3)
Fe4 C39 C40 C36 -58.7(2)
C38 C39 C40 Fe4 59.3(2)
C37 C36 C40 C39 -0.9(3)
Fe4 C36 C40 C39 58.9(2)
C37 C36 C40 Fe4 -59.8(2)
C34 Fe4 C40 C39 75.3(2)
C38 Fe4 C40 C39 -38.0(2)
C36 Fe4 C40 C39 -120.2(3)
C33 Fe4 C40 C39 41.7(4)
C35 Fe4 C40 C39 118.33(19)
C37 Fe4 C40 C39 -81.9(2)
C32 Fe4 C40 C39 -169.8(3)
C31 Fe4 C40 C39 160.00(18)
C34 Fe4 C40 C36 -164.56(19)
C38 Fe4 C40 C36 82.2(2)
C33 Fe4 C40 C36 161.8(3)
C39 Fe4 C40 C36 120.2(3)
C35 Fe4 C40 C36 -121.51(19)
C37 Fe4 C40 C36 38.3(2)
C32 Fe4 C40 C36 -49.6(4)
C31 Fe4 C40 C36 -79.8(2)
O61 Li1 O41 C42 140.7(3)
O51 Li1 O41 C42 -101.7(4)
O71 Li1 O41 C42 15.9(5)
O61 Li1 O41 C45 -34.1(5)
O51 Li1 O41 C45 83.5(5)
O71 Li1 O41 C45 -158.9(3)
C45 O41 C42 C43 23.8(4)
Li1 O41 C42 C43 -152.0(3)
O41 C42 C43 C44 -33.7(4)
C42 C43 C44 C45 30.6(4)
C42 O41 C45 C44 -3.8(4)
Li1 O41 C45 C44 171.6(4)
C43 C44 C45 O41 -17.3(4)
O61 Li1 O51 C52 -43.8(4)
O41 Li1 O51 C52 -165.2(3)
O71 Li1 O51 C52 76.5(4)
O61 Li1 O51 C55 158.2(3)
O41 Li1 O51 C55 36.8(5)
O71 Li1 O51 C55 -81.6(4)
C55 O51 C52 C53 4.5(5)
Li1 O51 C52 C53 -157.7(4)
O51 C52 C53 C54 -26.5(5)
C52 C53 C54 C55 36.9(5)
C52 O51 C55 C54 19.5(4)
Li1 O51 C55 C54 178.9(3)
C53 C54 C55 O51 -35.0(4)
O41 Li1 O61 C65 -134.4(3)
O51 Li1 O61 C65 108.4(4)
O71 Li1 O61 C65 -10.3(5)
O41 Li1 O61 C62 50.6(5)
O51 Li1 O61 C62 -66.7(4)
O71 Li1 O61 C62 174.7(3)
C65 O61 C62 C63 -2.5(4)
Li1 O61 C62 C63 173.1(3)
O61 C62 C63 C64 -21.7(4)
C62 C63 C64 C65 35.7(4)
C62 O61 C65 C64 25.3(4)
Li1 O61 C65 C64 -150.6(3)
C63 C64 C65 O61 -37.9(4)
O61 Li1 O71 C72 142.3(3)
O41 Li1 O71 C72 -91.8(4)
O51 Li1 O71 C72 24.5(5)
O61 Li1 O71 C75 -43.6(4)
O41 Li1 O71 C75 82.3(4)
O51 Li1 O71 C75 -161.4(3)
C75 O71 C72 C73 -1.7(4)
Li1 O71 C72 C73 173.3(3)
O71 C72 C73 C74 -19.0(5)
C72 C73 C74 C75 31.3(5)
C72 O71 C75 C74 21.3(4)
Li1 O71 C75 C74 -153.6(3)
C73 C74 C75 O71 -32.7(4)
